data_7250148
loop_
_publ_author_name
'Sch&#xf6;binger, Matthias'
'Huber, Martin'
'St&#xf6;ger, Berthold'
'Hametner, Christian'
'Weinberger, Peter'

_publ_section_title
;
 Structural tuning of tetrazole-BODIPY Ag(i) coordination compounds
 <i>via</i> co-ligand addition and counterion variation.
;
_journal_issue 17
_journal_name_full CrystEngComm
_journal_page_first 2689
_journal_page_last 2697
_journal_paper_doi 10.1039/d5ce00197h
_journal_volume 27
_journal_year 2025
_chemical_formula_moiety 'C60 H68 Ag2 B4 Cl2 F8 N24 O8'
_chemical_formula_sum 'C60 H68 Ag2 B4 Cl2 F8 N24 O8'
_chemical_formula_weight 1735.26
_space_group_crystal_system triclinic
_space_group_IT_number 2
_space_group_name_Hall '-P 1'
_space_group_name_H-M_alt 'P -1'
_atom_sites_solution_hydrogens geom
_atom_sites_solution_primary dual
_audit_creation_date 2024-03-09
_audit_creation_method
;
Olex2 1.5
(compiled 2024.02.16 svn.r378c4104 for OlexSys, GUI svn.r6928)
;
_audit_update_record
;
2024-12-11 deposited with the CCDC.	2025-03-20 downloaded from the CCDC.
;
_cell_angle_alpha 77.493(3)
_cell_angle_beta 89.044(3)
_cell_angle_gamma 83.528(3)
_cell_formula_units_Z 1
_cell_length_a 4.9084(2)
_cell_length_b 18.1730(7)
_cell_length_c 20.2142(7)
_cell_measurement_reflns_used 50213
_cell_measurement_temperature 200
_cell_measurement_theta_max 71.15
_cell_measurement_theta_min 2.24
_cell_volume 1749.05(12)
_computing_cell_refinement
;
X-Area Recipe 2.0.1 (STOE, 2023)
;
_computing_data_collection
;
X-Area Pilatus3_SV 1.31.192.0 (STOE, 2023)
;
_computing_data_reduction
;
X-Area Integrate 2.5.15.0 (STOE, 2023)
X-Area LANA 2.7.12 (STOE, 2023)
;
_computing_molecular_graphics 'Olex2 1.5 (Dolomanov et al., 2009)'
_computing_publication_material
;
STOE & Cie GmbH, X-Area, software package for collecting single-crystal or
multi-domain crystal data on STOE area-detector diffractometers, for image 
processing, for the correction and scaling of reflection intensities and 
for outlier rejection, version 2.3, Darmstadt 2023
;
_computing_structure_refinement 'XL  (Sheldrick, 2008)'
_computing_structure_solution 'XT  (Sheldrick, 2015)'
_diffrn_ambient_temperature 200
_diffrn_detector 'EIGER2 1M CDTE'
_diffrn_detector_area_resol_mean 13.33
_diffrn_measured_fraction_theta_full 0.964
_diffrn_measured_fraction_theta_max 0.954
_diffrn_measurement_details
;
 2629 frames, detector distance = 45 mm
;
_diffrn_measurement_device 'Eulerian 4-circle diffractometer'
_diffrn_measurement_device_type 'STOE STADIVARI'
_diffrn_measurement_method 'rotation method, \w scans'
_diffrn_radiation_collimation '1.2 mm, 0.6 diameter'
_diffrn_radiation_monochromator 'Graded multilayer mirror'
_diffrn_radiation_polarisn_norm 270
_diffrn_radiation_probe x-ray
_diffrn_radiation_type 'Cu K\a'
_diffrn_radiation_wavelength 1.54186
_diffrn_reflns_av_R_equivalents 0.0454
_diffrn_reflns_av_unetI/netI 0.0259
_diffrn_reflns_Laue_measured_fraction_full 0.964
_diffrn_reflns_Laue_measured_fraction_max 0.954
_diffrn_reflns_limit_h_max 5
_diffrn_reflns_limit_h_min -5
_diffrn_reflns_limit_k_max 21
_diffrn_reflns_limit_k_min -8
_diffrn_reflns_limit_l_max 24
_diffrn_reflns_limit_l_min -23
_diffrn_reflns_number 22782
_diffrn_reflns_point_group_measured_fraction_full 0.964
_diffrn_reflns_point_group_measured_fraction_max 0.954
_diffrn_reflns_theta_full 70.000
_diffrn_reflns_theta_max 70.547
_diffrn_reflns_theta_min 2.239
_diffrn_source Axo_Cu
_diffrn_source_current 1.00
_diffrn_source_power 0.050
_diffrn_source_voltage 50
_exptl_absorpt_coefficient_mu 6.006
_exptl_absorpt_correction_T_max 0.2366
_exptl_absorpt_correction_T_min 0.1625
_exptl_absorpt_correction_type multi-scan
_exptl_absorpt_process_details
;
STOE LANA, absorption correction by scaling of reflection intensities.
J. Koziskova, F. Hahn, J. Richter, J. Kozisek, "Comparison of different
absorption corrections on the model structure of tetrakis(\m~2~-acetato)-
diaqua-di-copper(II)", Acta Chimica Slovaca, vol. 9, no. 2, 2016, pp. 136 - 140.
Afterwards a spherical absorption correction was performed within STOE LANA.
;
_exptl_crystal_colour red
_exptl_crystal_colour_primary red
_exptl_crystal_density_diffrn 1.647
_exptl_crystal_density_method 'not measured'
_exptl_crystal_description lath
_exptl_crystal_F_000 880
_exptl_crystal_size_max 0.18
_exptl_crystal_size_mid 0.1
_exptl_crystal_size_min 0.04
_exptl_crystal_size_rad 0.080
_refine_diff_density_max 1.582
_refine_diff_density_min -1.125
_refine_diff_density_rms 0.104
_refine_ls_extinction_method none
_refine_ls_goodness_of_fit_ref 1.037
_refine_ls_hydrogen_treatment constr
_refine_ls_matrix_type full
_refine_ls_number_parameters 495
_refine_ls_number_reflns 6373
_refine_ls_number_restraints 0
_refine_ls_restrained_S_all 1.037
_refine_ls_R_factor_all 0.0520
_refine_ls_R_factor_gt 0.0501
_refine_ls_shift/su_max 0.003
_refine_ls_shift/su_mean 0.000
_refine_ls_structure_factor_coef Fsqd
_refine_ls_weighting_details 'w=1/[\s^2^(Fo^2^)+(0.0964P)^2^+1.8586P] where P=(Fo^2^+2Fc^2^)/3'
_refine_ls_weighting_scheme calc
_refine_ls_wR_factor_gt 0.1351
_refine_ls_wR_factor_ref 0.1379
_reflns_Friedel_coverage 0.000
_reflns_number_gt 6061
_reflns_number_total 6373
_reflns_threshold_expression 'I > 2\s(I)'
_cod_data_source_file d5ce00197h2.cif
_cod_data_source_block 8
_cod_depositor_comments 'Adding full bibliography for 7250141--7250151.cif.'
_cod_database_code 7250148
_shelx_shelxl_version_number 2018/3
_shelx_space_group_comment
;
The symmetry employed for this shelxl refinement is uniquely defined
by the following loop, which should always be used as a source of
symmetry information in preference to the above space-group names.
They are only intended as comments.
;
_olex2_refinement_description
;
1. Fixed Uiso
 At 1.2 times of:
  All C(H) groups, All C(H,H) groups
 At 1.5 times of:
  All C(H,H,H) groups
2.a Secondary CH2 refined with riding coordinates:
 C14(H14A,H14B), C29(H29A,H29B)
2.b Aromatic/amide H refined with riding coordinates:
 C4(H4), C7(H7), C15(H15), C19(H19), C22(H22), C30(H30)
2.c Idealised Me refined as rotating group:
 C10(H10A,H10B,H10C), C11(H11A,H11B,H11C), C12(H12A,H12B,H12C), C13(H13A,H13B,
 H13C), C25(H25A,H25B,H25C), C26(H26A,H26B,H26C), C27(H27A,H27B,H27C), C28(H28A,
 H28B,H28C)
;
_olex2_submission_special_instructions 'No special instructions were received'
_stoe_detector_distance '45.0 mm'
_stoe_detector_pixelsize_x '0.075 mm'
_stoe_detector_pixelsize_y '0.075 mm'
_stoe_detector_size_x '8.0 cm'
_stoe_detector_size_y '7.7 cm'
_stoe_evaluation_integration_a 15.4
_stoe_evaluation_integration_b 0.4
_stoe_evaluation_integration_ems 0.037
_stoe_evaluation_lana_bis_l_even_max 4
_stoe_evaluation_lana_bis_l_odd_max 1
_stoe_evaluation_lana_bos_l_even_max 4
_stoe_evaluation_lana_bos_l_odd_max 1
_stoe_evaluation_lana_completeness 95.4
_stoe_evaluation_lana_dxs_max_order -
_stoe_evaluation_lana_dys_max_order -
_stoe_evaluation_lana_fs_max_order 3
_stoe_evaluation_lana_max_2theta_available 141.1
_stoe_evaluation_lana_max_2theta_desired 141.1
_stoe_evaluation_lana_mean_redundancy 3.6
_stoe_evaluation_lana_number_refls_after_or 22783
_stoe_evaluation_lana_number_refls_outliers 1126
_stoe_evaluation_lana_number_refls_total 23909
_stoe_evaluation_lana_number_refls_unique 6374
_stoe_evaluation_lana_number_refls_written 22783
_stoe_evaluation_lana_or_c1 0.100
_stoe_evaluation_lana_or_c2 0
_stoe_evaluation_lana_or_c3 0
_stoe_evaluation_lana_or_c4 2.0
_stoe_evaluation_lana_point_group -1
_stoe_evaluation_lana_table
;
#----------------------------------------------------------------------------
2Theta          11.1   26.5   41.9   57.3   72.7   88.1  103.5  118.9  134.3
#----------------------------------------------------------------------------
<Resolution>    6.51   3.23   2.08   1.56   1.30   1.11   0.97   0.90   0.84
N(total)         101    314    884   2302   5077   5427   3897   4113   1794
<Redundancy>     3.2    1.9    2.1    3.3    5.5    4.6    3.2    3.3    2.2
Complet. [%%]   100.0   93.6   99.5   99.5  100.0   99.5   95.7   97.4   79.5
<I/sigma>      574.4  490.8  241.0  128.4   83.1   55.4   44.8   29.1   25.7
R(int)         0.049  0.041  0.043  0.044  0.042  0.043  0.049  0.072  0.080
#----------------------------------------------------------------------------
;
_stoe_measurement_max_exposure_per_frame '20.0 s'
_stoe_measurement_mean_exposure_per_frame '20.0 s'
_stoe_measurement_min_exposure_per_frame '20.0 s'
_stoe_measurement_total_exposure_time '14.6 h'
_stoe_measurement_total_frame_number 2629
_stoe_measurement_total_run_number 32
_stoe_measurement_tube_power '50.0 W'

loop_
_space_group_symop_operation_xyz
'x, y, z'
'-x, -y, -z'

loop_
_atom_site_label
_atom_site_type_symbol
_atom_site_fract_x
_atom_site_fract_y
_atom_site_fract_z
_atom_site_U_iso_or_equiv
_atom_site_adp_type
_atom_site_occupancy
_atom_site_site_symmetry_order
_atom_site_calc_flag
_atom_site_refinement_flags_posn
_atom_site_refinement_flags_adp
_atom_site_refinement_flags_occupancy
_atom_site_disorder_assembly
_atom_site_disorder_group
Ag1 Ag 0.23868(5) 0.06629(2) 0.54877(2) 0.04119(12) Uani 1 1 d . . . . .
F1 F 0.4613(5) 0.23504(14) 0.03007(10) 0.0493(5) Uani 1 1 d . . . . .
F2 F 0.8659(5) 0.20347(17) 0.08533(13) 0.0589(6) Uani 1 1 d . . . . .
F3 F 0.1160(5) 0.51528(12) 0.78601(11) 0.0449(5) Uani 1 1 d . . . . .
F4 F 0.5329(5) 0.44780(14) 0.80012(13) 0.0502(5) Uani 1 1 d . . . . .
N1 N 0.4840(6) 0.25463(17) 0.14386(14) 0.0375(6) Uani 1 1 d . . . . .
N2 N 0.5052(7) 0.12526(18) 0.12194(15) 0.0417(7) Uani 1 1 d . . . . .
N3 N 0.1389(6) 0.10494(16) 0.33244(14) 0.0326(6) Uani 1 1 d . . . . .
N4 N 0.3831(6) 0.06108(18) 0.33930(15) 0.0390(6) Uani 1 1 d . . . . .
N5 N 0.4186(6) 0.03455(17) 0.40355(14) 0.0365(6) Uani 1 1 d . . . . .
N6 N 0.2038(6) 0.05995(18) 0.43881(14) 0.0368(6) Uani 1 1 d . . . . .
N7 N 0.2632(6) 0.44211(16) 0.70322(15) 0.0368(6) Uani 1 1 d . . . . .
N8 N 0.1359(6) 0.37942(16) 0.81899(14) 0.0349(6) Uani 1 1 d . . . . .
N9 N -0.0286(6) 0.22544(16) 0.67336(14) 0.0331(6) Uani 1 1 d . . . . .
N10 N 0.2080(6) 0.19286(19) 0.70556(16) 0.0420(7) Uani 1 1 d . . . . .
N11 N 0.2998(7) 0.13772(19) 0.67741(16) 0.0438(7) Uani 1 1 d . . . . .
N12 N 0.1260(6) 0.13382(18) 0.62706(14) 0.0384(6) Uani 1 1 d . . . . .
C1 C 0.2228(7) 0.16118(19) 0.21157(16) 0.0335(7) Uani 1 1 d . . . . .
C2 C 0.3019(7) 0.2336(2) 0.19728(17) 0.0340(7) Uani 1 1 d . . . . .
C3 C 0.2327(7) 0.2987(2) 0.22734(18) 0.0384(7) Uani 1 1 d . . . . .
C4 C 0.3728(9) 0.3545(2) 0.1915(2) 0.0469(9) Uani 1 1 d . . . . .
H4 H 0.368132 0.404242 0.199573 0.056 Uiso 1 1 calc R U . . .
C5 C 0.5263(8) 0.3270(2) 0.1405(2) 0.0449(9) Uani 1 1 d . . . . .
C6 C 0.5705(10) 0.0630(3) 0.0954(2) 0.0545(10) Uani 1 1 d . . . . .
C7 C 0.4392(11) 0.0042(3) 0.1310(2) 0.0586(11) Uani 1 1 d . . . . .
H7 H 0.453492 -0.045425 0.122302 0.070 Uiso 1 1 calc R U . . .
C8 C 0.2816(9) 0.0286(2) 0.18183(19) 0.0464(9) Uani 1 1 d . . . . .
C9 C 0.3240(8) 0.1063(2) 0.17566(17) 0.0378(7) Uani 1 1 d . . . . .
C10 C 0.0511(8) 0.3069(2) 0.2859(2) 0.0449(8) Uani 1 1 d . . . . .
H10A H -0.139151 0.303751 0.273828 0.067 Uiso 1 1 calc R U . . .
H10B H 0.065097 0.356147 0.297210 0.067 Uiso 1 1 calc R U . . .
H10C H 0.108011 0.266208 0.325114 0.067 Uiso 1 1 calc R U . . .
C11 C 0.7115(10) 0.3685(3) 0.0903(2) 0.0609(12) Uani 1 1 d . . . . .
H11A H 0.900720 0.356955 0.107386 0.091 Uiso 1 1 calc R U . . .
H11B H 0.656496 0.423154 0.083395 0.091 Uiso 1 1 calc R U . . .
H11C H 0.699314 0.352629 0.047233 0.091 Uiso 1 1 calc R U . . .
C12 C 0.7574(14) 0.0642(3) 0.0365(3) 0.0779(16) Uani 1 1 d . . . . .
H12A H 0.697264 0.108070 0.000227 0.117 Uiso 1 1 calc R U . . .
H12B H 0.753080 0.017494 0.019898 0.117 Uiso 1 1 calc R U . . .
H12C H 0.944689 0.067813 0.050481 0.117 Uiso 1 1 calc R U . . .
C13 C 0.1100(11) -0.0204(2) 0.2301(2) 0.0577(11) Uani 1 1 d . . . . .
H13A H -0.084327 -0.003175 0.220105 0.087 Uiso 1 1 calc R U . . .
H13B H 0.151847 -0.017210 0.276525 0.087 Uiso 1 1 calc R U . . .
H13C H 0.149655 -0.073076 0.225303 0.087 Uiso 1 1 calc R U . . .
C14 C 0.0123(7) 0.1409(2) 0.26591(17) 0.0357(7) Uani 1 1 d . . . . .
H14A H -0.106310 0.187466 0.270030 0.043 Uiso 1 1 calc R U . . .
H14B H -0.105108 0.105815 0.252218 0.043 Uiso 1 1 calc R U . . .
C15 C 0.0351(7) 0.1040(2) 0.39311(17) 0.0373(7) Uani 1 1 d . . . . .
H15 H -0.133901 0.130711 0.402397 0.045 Uiso 1 1 calc R U . . .
C16 C -0.0222(7) 0.33901(19) 0.72155(18) 0.0341(7) Uani 1 1 d . . . . .
C17 C 0.1129(7) 0.3940(2) 0.67668(17) 0.0354(7) Uani 1 1 d . . . . .
C18 C 0.1354(8) 0.4120(2) 0.60455(19) 0.0413(8) Uani 1 1 d . . . . .
C19 C 0.3002(9) 0.4698(2) 0.5904(2) 0.0487(9) Uani 1 1 d . . . . .
H19 H 0.354494 0.493340 0.546251 0.058 Uiso 1 1 calc R U . . .
C20 C 0.3767(8) 0.4888(2) 0.6508(2) 0.0442(8) Uani 1 1 d . . . . .
C21 C 0.1167(8) 0.3602(2) 0.88635(19) 0.0426(8) Uani 1 1 d . . . . .
C22 C -0.0339(10) 0.2980(2) 0.9045(2) 0.0485(9) Uani 1 1 d . . . . .
H22 H -0.072396 0.273042 0.949484 0.058 Uiso 1 1 calc R U . . .
C23 C -0.1164(8) 0.2791(2) 0.84664(19) 0.0417(8) Uani 1 1 d . . . . .
C24 C -0.0070(7) 0.33055(19) 0.79062(18) 0.0349(7) Uani 1 1 d . . . . .
C25 C 0.0161(10) 0.3778(3) 0.5520(2) 0.0512(10) Uani 1 1 d . . . . .
H25A H 0.078901 0.323459 0.560536 0.077 Uiso 1 1 calc R U . . .
H25B H 0.075854 0.402545 0.506934 0.077 Uiso 1 1 calc R U . . .
H25C H -0.184496 0.385155 0.554079 0.077 Uiso 1 1 calc R U . . .
C26 C 0.5463(9) 0.5485(2) 0.6591(2) 0.0547(11) Uani 1 1 d . . . . .
H26A H 0.445745 0.581626 0.685697 0.082 Uiso 1 1 calc R U . . .
H26B H 0.588127 0.578494 0.614411 0.082 Uiso 1 1 calc R U . . .
H26C H 0.717543 0.524909 0.682619 0.082 Uiso 1 1 calc R U . . .
C27 C 0.2361(11) 0.4026(3) 0.9324(2) 0.0576(11) Uani 1 1 d . . . . .
H27A H 0.433216 0.403057 0.924030 0.086 Uiso 1 1 calc R U . . .
H27B H 0.206645 0.377695 0.979611 0.086 Uiso 1 1 calc R U . . .
H27C H 0.146729 0.454807 0.923663 0.086 Uiso 1 1 calc R U . . .
C28 C -0.2870(11) 0.2160(3) 0.8459(2) 0.0588(12) Uani 1 1 d . . . . .
H28A H -0.184532 0.178251 0.824285 0.088 Uiso 1 1 calc R U . . .
H28B H -0.457027 0.236398 0.820473 0.088 Uiso 1 1 calc R U . . .
H28C H -0.331121 0.192133 0.892529 0.088 Uiso 1 1 calc R U . . .
C29 C -0.1953(7) 0.2903(2) 0.69169(19) 0.0376(7) Uani 1 1 d . . . . .
H29A H -0.335145 0.271408 0.725032 0.045 Uiso 1 1 calc R U . . .
H29B H -0.292271 0.321482 0.650828 0.045 Uiso 1 1 calc R U . . .
C30 C -0.0751(8) 0.1880(2) 0.62549(18) 0.0402(8) Uani 1 1 d . . . . .
H30 H -0.228065 0.198804 0.595396 0.048 Uiso 1 1 calc R U . . .
B1 B 0.5843(9) 0.2056(3) 0.0929(2) 0.0403(9) Uani 1 1 d . . . . .
B2 B 0.2674(8) 0.4487(2) 0.7778(2) 0.0359(8) Uani 1 1 d . . . . .
Cl1 Cl 0.48692(16) 0.22754(5) 0.46346(4) 0.0390(2) Uani 1 1 d . . . . .
O1 O 0.6218(5) 0.15541(16) 0.50164(13) 0.0433(6) Uani 1 1 d . . . . .
O2 O 0.1952(5) 0.22730(18) 0.46834(16) 0.0509(7) Uani 1 1 d . . . . .
O3 O 0.5684(7) 0.2357(2) 0.39422(15) 0.0660(9) Uani 1 1 d . . . . .
O4 O 0.5696(7) 0.2873(2) 0.4913(2) 0.0703(10) Uani 1 1 d . . . . .

loop_
_atom_site_aniso_label
_atom_site_aniso_U_11
_atom_site_aniso_U_22
_atom_site_aniso_U_33
_atom_site_aniso_U_23
_atom_site_aniso_U_13
_atom_site_aniso_U_12
Ag1 0.0546(2) 0.04217(19) 0.02778(17) -0.01133(11) 0.00903(11) -0.00359(12)
F1 0.0595(13) 0.0567(14) 0.0269(10) 0.0028(9) -0.0025(9) -0.0085(10)
F2 0.0412(12) 0.0805(18) 0.0516(14) -0.0078(12) 0.0082(10) -0.0056(11)
F3 0.0559(12) 0.0303(10) 0.0479(12) -0.0094(9) 0.0112(10) -0.0018(9)
F4 0.0419(11) 0.0524(13) 0.0571(14) -0.0106(11) -0.0002(10) -0.0106(9)
N1 0.0425(15) 0.0403(16) 0.0285(14) -0.0020(11) 0.0024(11) -0.0107(12)
N2 0.0513(17) 0.0434(17) 0.0281(14) -0.0053(12) 0.0040(12) -0.0004(13)
N3 0.0366(14) 0.0329(14) 0.0286(14) -0.0076(11) 0.0062(11) -0.0048(11)
N4 0.0433(16) 0.0415(16) 0.0288(14) -0.0062(12) 0.0040(11) 0.0061(12)
N5 0.0460(16) 0.0355(15) 0.0265(13) -0.0075(11) 0.0041(11) 0.0032(12)
N6 0.0424(15) 0.0426(16) 0.0257(14) -0.0079(11) 0.0035(11) -0.0053(12)
N7 0.0410(15) 0.0303(14) 0.0372(16) -0.0037(11) 0.0111(12) -0.0055(11)
N8 0.0449(15) 0.0304(14) 0.0300(14) -0.0078(11) 0.0036(11) -0.0044(11)
N9 0.0347(14) 0.0375(15) 0.0284(14) -0.0109(11) 0.0026(10) -0.0019(11)
N10 0.0439(16) 0.0445(17) 0.0393(16) -0.0165(13) -0.0042(12) 0.0032(13)
N11 0.0476(17) 0.0469(18) 0.0377(16) -0.0137(13) -0.0015(13) 0.0012(13)
N12 0.0480(16) 0.0436(17) 0.0266(14) -0.0144(12) 0.0064(11) -0.0056(13)
C1 0.0372(16) 0.0367(17) 0.0239(15) -0.0013(12) -0.0015(12) -0.0036(13)
C2 0.0359(16) 0.0361(17) 0.0282(16) -0.0029(13) -0.0003(12) -0.0036(13)
C3 0.0417(18) 0.0371(18) 0.0344(18) -0.0049(14) -0.0049(14) -0.0010(14)
C4 0.062(2) 0.0366(19) 0.044(2) -0.0078(15) -0.0036(17) -0.0130(17)
C5 0.050(2) 0.044(2) 0.040(2) -0.0010(15) -0.0033(16) -0.0165(16)
C6 0.075(3) 0.054(2) 0.034(2) -0.0145(17) 0.0041(18) 0.004(2)
C7 0.095(3) 0.041(2) 0.042(2) -0.0165(17) 0.003(2) -0.003(2)
C8 0.067(2) 0.039(2) 0.0333(18) -0.0072(15) -0.0025(16) -0.0087(17)
C9 0.0491(19) 0.0365(18) 0.0257(16) -0.0028(13) 0.0002(13) -0.0038(14)
C10 0.050(2) 0.041(2) 0.044(2) -0.0139(16) 0.0009(16) -0.0005(16)
C11 0.071(3) 0.064(3) 0.048(2) 0.001(2) 0.003(2) -0.035(2)
C12 0.104(4) 0.081(4) 0.054(3) -0.032(3) 0.021(3) 0.003(3)
C13 0.090(3) 0.037(2) 0.049(2) -0.0069(17) 0.005(2) -0.021(2)
C14 0.0378(17) 0.0379(18) 0.0280(16) 0.0013(13) -0.0005(13) -0.0064(13)
C15 0.0419(18) 0.0440(19) 0.0268(16) -0.0103(14) 0.0053(13) -0.0042(14)
C16 0.0351(16) 0.0310(16) 0.0361(17) -0.0094(13) 0.0061(13) -0.0002(12)
C17 0.0389(17) 0.0337(17) 0.0322(17) -0.0063(13) 0.0046(13) -0.0006(13)
C18 0.0457(19) 0.0404(19) 0.0341(18) -0.0059(14) 0.0097(14) 0.0051(15)
C19 0.057(2) 0.044(2) 0.038(2) 0.0008(16) 0.0198(16) 0.0033(17)
C20 0.048(2) 0.0358(19) 0.044(2) -0.0014(15) 0.0153(16) -0.0010(15)
C21 0.059(2) 0.0362(19) 0.0330(18) -0.0081(14) 0.0022(15) -0.0059(16)
C22 0.077(3) 0.037(2) 0.0311(18) -0.0057(14) 0.0129(17) -0.0134(18)
C23 0.058(2) 0.0329(18) 0.0352(18) -0.0079(14) 0.0119(15) -0.0106(15)
C24 0.0439(18) 0.0281(16) 0.0330(17) -0.0072(13) 0.0072(13) -0.0048(13)
C25 0.064(3) 0.056(2) 0.0318(19) -0.0095(17) 0.0051(17) 0.0017(19)
C26 0.058(2) 0.040(2) 0.063(3) -0.0023(19) 0.022(2) -0.0136(18)
C27 0.089(3) 0.053(2) 0.035(2) -0.0112(17) -0.002(2) -0.020(2)
C28 0.090(3) 0.044(2) 0.046(2) -0.0095(18) 0.015(2) -0.031(2)
C29 0.0389(17) 0.0382(18) 0.0372(18) -0.0130(14) 0.0057(14) -0.0016(14)
C30 0.0454(19) 0.045(2) 0.0332(17) -0.0160(15) 0.0005(14) -0.0022(15)
B1 0.040(2) 0.050(2) 0.0291(19) -0.0045(16) 0.0034(15) -0.0057(17)
B2 0.0393(19) 0.0299(19) 0.038(2) -0.0068(15) 0.0060(15) -0.0043(14)
Cl1 0.0336(4) 0.0444(5) 0.0395(4) -0.0105(3) 0.0037(3) -0.0042(3)
O1 0.0394(13) 0.0492(15) 0.0377(13) -0.0029(11) 0.0031(10) -0.0028(11)
O2 0.0313(13) 0.0636(18) 0.0592(17) -0.0177(14) 0.0049(11) -0.0037(11)
O3 0.0588(18) 0.087(2) 0.0358(15) 0.0070(15) 0.0102(13) 0.0193(16)
O4 0.0552(18) 0.0550(19) 0.109(3) -0.0370(19) -0.0148(18) -0.0034(14)

loop_
_atom_type_symbol
_atom_type_description
_atom_type_scat_dispersion_real
_atom_type_scat_dispersion_imag
_atom_type_scat_source
C C 0.0181 0.0091 'International Tables Vol C Tables 4.2.6.8 and 6.1.1.4'
H H 0.0000 0.0000 'International Tables Vol C Tables 4.2.6.8 and 6.1.1.4'
Ag Ag 0.1306 4.2820 'International Tables Vol C Tables 4.2.6.8 and 6.1.1.4'
B B 0.0090 0.0039 'International Tables Vol C Tables 4.2.6.8 and 6.1.1.4'
Cl Cl 0.3639 0.7018 'International Tables Vol C Tables 4.2.6.8 and 6.1.1.4'
F F 0.0727 0.0534 'International Tables Vol C Tables 4.2.6.8 and 6.1.1.4'
N N 0.0311 0.0180 'International Tables Vol C Tables 4.2.6.8 and 6.1.1.4'
O O 0.0492 0.0322 'International Tables Vol C Tables 4.2.6.8 and 6.1.1.4'

loop_
_geom_angle_atom_site_label_1
_geom_angle_atom_site_label_2
_geom_angle_atom_site_label_3
_geom_angle
_geom_angle_site_symmetry_1
_geom_angle_site_symmetry_3
_geom_angle_publ_flag
N6 Ag1 N5 105.16(10) . 2_656 ?
N12 Ag1 N5 107.95(11) . 2_656 ?
N12 Ag1 N6 146.30(11) . . ?
C2 N1 B1 124.9(3) . . ?
C5 N1 C2 108.1(3) . . ?
C5 N1 B1 126.6(3) . . ?
C6 N2 C9 108.1(3) . . ?
C6 N2 B1 126.3(3) . . ?
C9 N2 B1 125.2(3) . . ?
N4 N3 C14 122.9(3) . . ?
C15 N3 N4 108.7(3) . . ?
C15 N3 C14 128.2(3) . . ?
N5 N4 N3 105.9(3) . . ?
N4 N5 Ag1 124.0(2) . 2_656 ?
N4 N5 N6 110.7(3) . . ?
N6 N5 Ag1 123.9(2) . 2_656 ?
N5 N6 Ag1 122.7(2) . . ?
C15 N6 Ag1 126.4(2) . . ?
C15 N6 N5 105.7(3) . . ?
C17 N7 B2 125.8(3) . . ?
C20 N7 C17 108.4(3) . . ?
C20 N7 B2 125.4(3) . . ?
C21 N8 C24 108.7(3) . . ?
C21 N8 B2 126.2(3) . . ?
C24 N8 B2 124.9(3) . . ?
N10 N9 C29 123.0(3) . . ?
C30 N9 N10 108.1(3) . . ?
C30 N9 C29 128.9(3) . . ?
N11 N10 N9 107.0(3) . . ?
N10 N11 N12 109.6(3) . . ?
N11 N12 Ag1 123.0(2) . . ?
C30 N12 Ag1 128.3(2) . . ?
C30 N12 N11 107.0(3) . . ?
C2 C1 C9 122.2(3) . . ?
C2 C1 C14 119.4(3) . . ?
C9 C1 C14 118.4(3) . . ?
N1 C2 C3 107.5(3) . . ?
C1 C2 N1 119.9(3) . . ?
C1 C2 C3 132.6(3) . . ?
C2 C3 C10 129.6(3) . . ?
C4 C3 C2 105.9(3) . . ?
C4 C3 C10 124.5(4) . . ?
C3 C4 H4 125.3 . . ?
C3 C4 C5 109.3(4) . . ?
C5 C4 H4 125.3 . . ?
N1 C5 C4 109.2(3) . . ?
N1 C5 C11 123.3(4) . . ?
C4 C5 C11 127.5(4) . . ?
N2 C6 C7 109.4(4) . . ?
N2 C6 C12 121.9(4) . . ?
C7 C6 C12 128.8(4) . . ?
C6 C7 H7 125.3 . . ?
C6 C7 C8 109.4(4) . . ?
C8 C7 H7 125.3 . . ?
C7 C8 C9 105.4(4) . . ?
C7 C8 C13 124.1(4) . . ?
C9 C8 C13 130.5(4) . . ?
N2 C9 C8 107.7(3) . . ?
C1 C9 N2 119.5(3) . . ?
C1 C9 C8 132.7(3) . . ?
C3 C10 H10A 109.5 . . ?
C3 C10 H10B 109.5 . . ?
C3 C10 H10C 109.5 . . ?
H10A C10 H10B 109.5 . . ?
H10A C10 H10C 109.5 . . ?
H10B C10 H10C 109.5 . . ?
C5 C11 H11A 109.5 . . ?
C5 C11 H11B 109.5 . . ?
C5 C11 H11C 109.5 . . ?
H11A C11 H11B 109.5 . . ?
H11A C11 H11C 109.5 . . ?
H11B C11 H11C 109.5 . . ?
C6 C12 H12A 109.5 . . ?
C6 C12 H12B 109.5 . . ?
C6 C12 H12C 109.5 . . ?
H12A C12 H12B 109.5 . . ?
H12A C12 H12C 109.5 . . ?
H12B C12 H12C 109.5 . . ?
C8 C13 H13A 109.5 . . ?
C8 C13 H13B 109.5 . . ?
C8 C13 H13C 109.5 . . ?
H13A C13 H13B 109.5 . . ?
H13A C13 H13C 109.5 . . ?
H13B C13 H13C 109.5 . . ?
N3 C14 C1 112.5(3) . . ?
N3 C14 H14A 109.1 . . ?
N3 C14 H14B 109.1 . . ?
C1 C14 H14A 109.1 . . ?
C1 C14 H14B 109.1 . . ?
H14A C14 H14B 107.8 . . ?
N3 C15 H15 125.5 . . ?
N6 C15 N3 108.9(3) . . ?
N6 C15 H15 125.5 . . ?
C17 C16 C29 118.3(3) . . ?
C24 C16 C17 121.9(3) . . ?
C24 C16 C29 119.7(3) . . ?
N7 C17 C16 119.2(3) . . ?
N7 C17 C18 108.4(3) . . ?
C16 C17 C18 132.4(3) . . ?
C17 C18 C25 130.3(4) . . ?
C19 C18 C17 105.4(3) . . ?
C19 C18 C25 124.3(4) . . ?
C18 C19 H19 125.0 . . ?
C18 C19 C20 110.1(3) . . ?
C20 C19 H19 125.0 . . ?
N7 C20 C19 107.8(4) . . ?
N7 C20 C26 123.9(4) . . ?
C19 C20 C26 128.3(4) . . ?
N8 C21 C22 109.6(3) . . ?
N8 C21 C27 122.8(3) . . ?
C22 C21 C27 127.6(4) . . ?
C21 C22 H22 125.7 . . ?
C23 C22 C21 108.5(3) . . ?
C23 C22 H22 125.7 . . ?
C22 C23 C24 106.7(3) . . ?
C22 C23 C28 123.9(4) . . ?
C24 C23 C28 129.4(4) . . ?
N8 C24 C23 106.5(3) . . ?
C16 C24 N8 120.4(3) . . ?
C16 C24 C23 133.2(3) . . ?
C18 C25 H25A 109.5 . . ?
C18 C25 H25B 109.5 . . ?
C18 C25 H25C 109.5 . . ?
H25A C25 H25B 109.5 . . ?
H25A C25 H25C 109.5 . . ?
H25B C25 H25C 109.5 . . ?
C20 C26 H26A 109.5 . . ?
C20 C26 H26B 109.5 . . ?
C20 C26 H26C 109.5 . . ?
H26A C26 H26B 109.5 . . ?
H26A C26 H26C 109.5 . . ?
H26B C26 H26C 109.5 . . ?
C21 C27 H27A 109.5 . . ?
C21 C27 H27B 109.5 . . ?
C21 C27 H27C 109.5 . . ?
H27A C27 H27B 109.5 . . ?
H27A C27 H27C 109.5 . . ?
H27B C27 H27C 109.5 . . ?
C23 C28 H28A 109.5 . . ?
C23 C28 H28B 109.5 . . ?
C23 C28 H28C 109.5 . . ?
H28A C28 H28B 109.5 . . ?
H28A C28 H28C 109.5 . . ?
H28B C28 H28C 109.5 . . ?
N9 C29 C16 111.8(3) . . ?
N9 C29 H29A 109.3 . . ?
N9 C29 H29B 109.3 . . ?
C16 C29 H29A 109.3 . . ?
C16 C29 H29B 109.3 . . ?
H29A C29 H29B 107.9 . . ?
N9 C30 H30 125.8 . . ?
N12 C30 N9 108.3(3) . . ?
N12 C30 H30 125.8 . . ?
F1 B1 N1 110.6(3) . . ?
F1 B1 N2 110.4(3) . . ?
F2 B1 F1 108.5(3) . . ?
F2 B1 N1 110.4(3) . . ?
F2 B1 N2 110.2(3) . . ?
N2 B1 N1 106.8(3) . . ?
F3 B2 N7 110.7(3) . . ?
F3 B2 N8 109.8(3) . . ?
F4 B2 F3 108.8(3) . . ?
F4 B2 N7 111.0(3) . . ?
F4 B2 N8 110.2(3) . . ?
N7 B2 N8 106.4(3) . . ?
O2 Cl1 O1 109.54(17) . . ?
O3 Cl1 O1 108.01(18) . . ?
O3 Cl1 O2 109.9(2) . . ?
O4 Cl1 O1 108.64(19) . . ?
O4 Cl1 O2 109.9(2) . . ?
O4 Cl1 O3 110.8(3) . . ?

loop_
_geom_bond_atom_site_label_1
_geom_bond_atom_site_label_2
_geom_bond_distance
_geom_bond_site_symmetry_2
_geom_bond_publ_flag
Ag1 N5 2.390(3) 2_656 ?
Ag1 N6 2.261(3) . ?
Ag1 N12 2.231(3) . ?
F1 B1 1.386(5) . ?
F2 B1 1.386(5) . ?
F3 B2 1.387(5) . ?
F4 B2 1.384(5) . ?
N1 C2 1.406(4) . ?
N1 C5 1.341(5) . ?
N1 B1 1.543(5) . ?
N2 C6 1.358(5) . ?
N2 C9 1.401(5) . ?
N2 B1 1.541(5) . ?
N3 N4 1.354(4) . ?
N3 C14 1.476(4) . ?
N3 C15 1.317(4) . ?
N4 N5 1.291(4) . ?
N5 N6 1.357(4) . ?
N6 C15 1.317(5) . ?
N7 C17 1.400(5) . ?
N7 C20 1.361(5) . ?
N7 B2 1.538(5) . ?
N8 C21 1.335(5) . ?
N8 C24 1.408(4) . ?
N8 B2 1.551(5) . ?
N9 N10 1.351(4) . ?
N9 C29 1.468(4) . ?
N9 C30 1.334(4) . ?
N10 N11 1.291(5) . ?
N11 N12 1.357(4) . ?
N12 C30 1.309(5) . ?
C1 C2 1.382(5) . ?
C1 C9 1.399(5) . ?
C1 C14 1.511(5) . ?
C2 C3 1.450(5) . ?
C3 C4 1.359(5) . ?
C3 C10 1.493(5) . ?
C4 H4 0.9500 . ?
C4 C5 1.412(6) . ?
C5 C11 1.489(6) . ?
C6 C7 1.372(7) . ?
C6 C12 1.489(7) . ?
C7 H7 0.9500 . ?
C7 C8 1.395(6) . ?
C8 C9 1.430(5) . ?
C8 C13 1.489(6) . ?
C10 H10A 0.9800 . ?
C10 H10B 0.9800 . ?
C10 H10C 0.9800 . ?
C11 H11A 0.9800 . ?
C11 H11B 0.9800 . ?
C11 H11C 0.9800 . ?
C12 H12A 0.9800 . ?
C12 H12B 0.9800 . ?
C12 H12C 0.9800 . ?
C13 H13A 0.9800 . ?
C13 H13B 0.9800 . ?
C13 H13C 0.9800 . ?
C14 H14A 0.9900 . ?
C14 H14B 0.9900 . ?
C15 H15 0.9500 . ?
C16 C17 1.413(5) . ?
C16 C24 1.374(5) . ?
C16 C29 1.513(5) . ?
C17 C18 1.429(5) . ?
C18 C19 1.376(6) . ?
C18 C25 1.499(6) . ?
C19 H19 0.9500 . ?
C19 C20 1.407(6) . ?
C20 C26 1.478(6) . ?
C21 C22 1.400(6) . ?
C21 C27 1.494(5) . ?
C22 H22 0.9500 . ?
C22 C23 1.368(6) . ?
C23 C24 1.442(5) . ?
C23 C28 1.496(5) . ?
C25 H25A 0.9800 . ?
C25 H25B 0.9800 . ?
C25 H25C 0.9800 . ?
C26 H26A 0.9800 . ?
C26 H26B 0.9800 . ?
C26 H26C 0.9800 . ?
C27 H27A 0.9800 . ?
C27 H27B 0.9800 . ?
C27 H27C 0.9800 . ?
C28 H28A 0.9800 . ?
C28 H28B 0.9800 . ?
C28 H28C 0.9800 . ?
C29 H29A 0.9900 . ?
C29 H29B 0.9900 . ?
C30 H30 0.9500 . ?
Cl1 O1 1.461(3) . ?
Cl1 O2 1.434(3) . ?
Cl1 O3 1.430(3) . ?
Cl1 O4 1.425(3) . ?

loop_
_geom_torsion_atom_site_label_1
_geom_torsion_atom_site_label_2
_geom_torsion_atom_site_label_3
_geom_torsion_atom_site_label_4
_geom_torsion
_geom_torsion_site_symmetry_1
_geom_torsion_site_symmetry_2
_geom_torsion_site_symmetry_3
_geom_torsion_site_symmetry_4
_geom_torsion_publ_flag
Ag1 N5 N6 Ag1 36.3(4) 2_656 . . . ?
Ag1 N5 N6 C15 -167.8(2) 2_656 . . . ?
Ag1 N6 C15 N3 155.5(2) . . . . ?
Ag1 N12 C30 N9 -164.6(2) . . . . ?
N1 C2 C3 C4 0.0(4) . . . . ?
N1 C2 C3 C10 -179.2(3) . . . . ?
N2 C6 C7 C8 0.5(6) . . . . ?
N3 N4 N5 Ag1 167.3(2) . . . 2_656 ?
N3 N4 N5 N6 0.0(4) . . . . ?
N4 N3 C14 C1 -31.4(4) . . . . ?
N4 N3 C15 N6 -0.8(4) . . . . ?
N4 N5 N6 Ag1 -156.4(2) . . . . ?
N4 N5 N6 C15 -0.5(4) . . . . ?
N5 N6 C15 N3 0.8(4) . . . . ?
N7 C17 C18 C19 0.5(4) . . . . ?
N7 C17 C18 C25 179.8(4) . . . . ?
N8 C21 C22 C23 -1.5(5) . . . . ?
N9 N10 N11 N12 0.0(4) . . . . ?
N10 N9 C29 C16 28.7(5) . . . . ?
N10 N9 C30 N12 -0.4(4) . . . . ?
N10 N11 N12 Ag1 165.7(2) . . . . ?
N10 N11 N12 C30 -0.3(4) . . . . ?
N11 N12 C30 N9 0.4(4) . . . . ?
C1 C2 C3 C4 -179.7(4) . . . . ?
C1 C2 C3 C10 1.1(6) . . . . ?
C2 N1 C5 C4 0.0(4) . . . . ?
C2 N1 C5 C11 179.2(4) . . . . ?
C2 N1 B1 F1 106.9(4) . . . . ?
C2 N1 B1 F2 -133.1(3) . . . . ?
C2 N1 B1 N2 -13.3(5) . . . . ?
C2 C1 C9 N2 -2.0(5) . . . . ?
C2 C1 C9 C8 177.9(4) . . . . ?
C2 C1 C14 N3 -94.6(4) . . . . ?
C2 C3 C4 C5 0.0(4) . . . . ?
C3 C4 C5 N1 0.0(5) . . . . ?
C3 C4 C5 C11 -179.1(4) . . . . ?
C5 N1 C2 C1 179.8(3) . . . . ?
C5 N1 C2 C3 0.0(4) . . . . ?
C5 N1 B1 F1 -64.5(5) . . . . ?
C5 N1 B1 F2 55.6(5) . . . . ?
C5 N1 B1 N2 175.4(3) . . . . ?
C6 N2 C9 C1 -179.5(3) . . . . ?
C6 N2 C9 C8 0.6(4) . . . . ?
C6 N2 B1 F1 64.3(5) . . . . ?
C6 N2 B1 F2 -55.5(5) . . . . ?
C6 N2 B1 N1 -175.4(4) . . . . ?
C6 C7 C8 C9 -0.1(5) . . . . ?
C6 C7 C8 C13 179.6(4) . . . . ?
C7 C8 C9 N2 -0.3(4) . . . . ?
C7 C8 C9 C1 179.9(4) . . . . ?
C9 N2 C6 C7 -0.7(5) . . . . ?
C9 N2 C6 C12 179.1(4) . . . . ?
C9 N2 B1 F1 -107.1(4) . . . . ?
C9 N2 B1 F2 133.0(4) . . . . ?
C9 N2 B1 N1 13.1(5) . . . . ?
C9 C1 C2 N1 1.8(5) . . . . ?
C9 C1 C2 C3 -178.5(3) . . . . ?
C9 C1 C14 N3 87.7(4) . . . . ?
C10 C3 C4 C5 179.2(3) . . . . ?
C12 C6 C7 C8 -179.3(5) . . . . ?
C13 C8 C9 N2 179.9(4) . . . . ?
C13 C8 C9 C1 0.1(7) . . . . ?
C14 N3 N4 N5 -174.9(3) . . . . ?
C14 N3 C15 N6 174.3(3) . . . . ?
C14 C1 C2 N1 -175.9(3) . . . . ?
C14 C1 C2 C3 3.8(5) . . . . ?
C14 C1 C9 N2 175.7(3) . . . . ?
C14 C1 C9 C8 -4.5(6) . . . . ?
C15 N3 N4 N5 0.5(4) . . . . ?
C15 N3 C14 C1 154.1(3) . . . . ?
C16 C17 C18 C19 -178.3(4) . . . . ?
C16 C17 C18 C25 0.9(7) . . . . ?
C17 N7 C20 C19 -0.6(4) . . . . ?
C17 N7 C20 C26 178.9(4) . . . . ?
C17 N7 B2 F3 -105.5(4) . . . . ?
C17 N7 B2 F4 133.6(3) . . . . ?
C17 N7 B2 N8 13.7(4) . . . . ?
C17 C16 C24 N8 2.9(5) . . . . ?
C17 C16 C24 C23 -178.3(4) . . . . ?
C17 C16 C29 N9 83.0(4) . . . . ?
C17 C18 C19 C20 -0.9(4) . . . . ?
C18 C19 C20 N7 0.9(4) . . . . ?
C18 C19 C20 C26 -178.5(4) . . . . ?
C20 N7 C17 C16 179.1(3) . . . . ?
C20 N7 C17 C18 0.0(4) . . . . ?
C20 N7 B2 F3 65.6(4) . . . . ?
C20 N7 B2 F4 -55.3(5) . . . . ?
C20 N7 B2 N8 -175.2(3) . . . . ?
C21 N8 C24 C16 179.1(3) . . . . ?
C21 N8 C24 C23 -0.1(4) . . . . ?
C21 N8 B2 F3 -65.3(5) . . . . ?
C21 N8 B2 F4 54.4(5) . . . . ?
C21 N8 B2 N7 174.9(3) . . . . ?
C21 C22 C23 C24 1.4(5) . . . . ?
C21 C22 C23 C28 -178.8(4) . . . . ?
C22 C23 C24 N8 -0.8(4) . . . . ?
C22 C23 C24 C16 -179.8(4) . . . . ?
C24 N8 C21 C22 0.9(4) . . . . ?
C24 N8 C21 C27 -177.5(4) . . . . ?
C24 N8 B2 F3 108.2(4) . . . . ?
C24 N8 B2 F4 -132.1(3) . . . . ?
C24 N8 B2 N7 -11.7(4) . . . . ?
C24 C16 C17 N7 -1.0(5) . . . . ?
C24 C16 C17 C18 177.7(4) . . . . ?
C24 C16 C29 N9 -98.9(4) . . . . ?
C25 C18 C19 C20 179.8(4) . . . . ?
C27 C21 C22 C23 176.8(4) . . . . ?
C28 C23 C24 N8 179.4(4) . . . . ?
C28 C23 C24 C16 0.4(7) . . . . ?
C29 N9 N10 N11 179.5(3) . . . . ?
C29 N9 C30 N12 -179.6(3) . . . . ?
C29 C16 C17 N7 176.9(3) . . . . ?
C29 C16 C17 C18 -4.3(6) . . . . ?
C29 C16 C24 N8 -175.1(3) . . . . ?
C29 C16 C24 C23 3.8(6) . . . . ?
C30 N9 N10 N11 0.2(4) . . . . ?
C30 N9 C29 C16 -152.1(4) . . . . ?
B1 N1 C2 C1 7.1(5) . . . . ?
B1 N1 C2 C3 -172.7(3) . . . . ?
B1 N1 C5 C4 172.5(3) . . . . ?
B1 N1 C5 C11 -8.3(6) . . . . ?
B1 N2 C6 C7 -173.4(4) . . . . ?
B1 N2 C6 C12 6.4(7) . . . . ?
B1 N2 C9 C1 -6.7(5) . . . . ?
B1 N2 C9 C8 173.4(3) . . . . ?
B2 N7 C17 C16 -8.6(5) . . . . ?
B2 N7 C17 C18 172.4(3) . . . . ?
B2 N7 C20 C19 -172.9(3) . . . . ?
B2 N7 C20 C26 6.5(6) . . . . ?
B2 N8 C21 C22 175.3(3) . . . . ?
B2 N8 C21 C27 -3.1(6) . . . . ?
B2 N8 C24 C16 4.6(5) . . . . ?
B2 N8 C24 C23 -174.5(3) . . . . ?
